data_4071704
loop_
_publ_author_name
'Kelly, Mair\'ead E.'
'Dietrich, Andrea'
'G\'omez-Ruiz, Santiago'
'Kalinowski, Bernd'
'Kaluderovi\'c, Goran N.'
'M\"uller, Thomas'
'Paschke, Reinhard'
'Schmidt, J\"urgen'
'Steinborn, Dirk'
'Wagner, Christoph'
'Schmidt, Harry'

_publ_section_title
;
 Platinum(IV) Metallacrown Ethers: Synthesis, Structures, Host Properties
 and Anticancer Evaluation
;
_journal_issue 19
_journal_name_full Organometallics
_journal_page_first 4917
_journal_paper_doi 10.1021/om800323z
_journal_volume 27
_journal_year 2008
_chemical_formula_sum 'C23 H30 Br2 Cl2 N4 O2 Pt'
_chemical_formula_weight 820.32
_chemical_name_systematic
;
 ?
;
_space_group_IT_number 2
_symmetry_cell_setting triclinic
_symmetry_space_group_name_Hall '-P 1'
_symmetry_space_group_name_H-M 'P -1'
_atom_sites_solution_hydrogens geom
_atom_sites_solution_primary direct
_atom_sites_solution_secondary difmap
_audit_creation_method SHELXL-97
_cell_angle_alpha 86.17
_cell_angle_beta 67.837(3)
_cell_angle_gamma 84.563(3)
_cell_formula_units_Z 2
_cell_length_a 9.9990(4)
_cell_length_b 10.9524(3)
_cell_length_c 13.0425(11)
_cell_measurement_reflns_used 22012
_cell_measurement_temperature 130(2)
_cell_measurement_theta_max 32.3551
_cell_measurement_theta_min 2.5493
_cell_volume 1316.09(13)
_computing_cell_refinement
;
 ?
;
_computing_data_collection
;
 ?
;
_computing_data_reduction
;
 ?
;
_computing_structure_refinement 'SHELXL-97 (Sheldrick, 1997)'
_diffrn_ambient_temperature 130(2)
_diffrn_detector_area_resol_mean 16.356
_diffrn_measured_fraction_theta_full 0.999
_diffrn_measured_fraction_theta_max 0.999
_diffrn_measurement_device_type 'ccd xcalibur s'
_diffrn_measurement_method '\w scans and \f scans'
_diffrn_radiation_monochromator graphite
_diffrn_radiation_source 'fine-focus sealed tube'
_diffrn_radiation_type MoK\a
_diffrn_radiation_wavelength 0.71073
_diffrn_reflns_av_R_equivalents 0.0243
_diffrn_reflns_av_sigmaI/netI 0.0206
_diffrn_reflns_limit_h_max 13
_diffrn_reflns_limit_h_min -13
_diffrn_reflns_limit_k_max 14
_diffrn_reflns_limit_k_min -14
_diffrn_reflns_limit_l_max 17
_diffrn_reflns_limit_l_min -17
_diffrn_reflns_number 29411
_diffrn_reflns_theta_full 28.28
_diffrn_reflns_theta_max 28.28
_diffrn_reflns_theta_min 2.56
_exptl_absorpt_coefficient_mu 8.599
_exptl_absorpt_correction_T_max 1
_exptl_absorpt_correction_T_min 0.30731
_exptl_absorpt_correction_type multi-scan
_exptl_absorpt_process_details
;
 ?
;
_exptl_crystal_colour yellow
_exptl_crystal_density_diffrn 2.070
_exptl_crystal_density_method 'not measured'
_exptl_crystal_description prisms
_exptl_crystal_F_000 788
_exptl_crystal_size_max 0.2
_exptl_crystal_size_mid 0.15
_exptl_crystal_size_min 0.08
_refine_diff_density_max 0.755
_refine_diff_density_min -0.943
_refine_diff_density_rms 0.093
_refine_ls_extinction_method none
_refine_ls_goodness_of_fit_ref 1.030
_refine_ls_hydrogen_treatment constr
_refine_ls_matrix_type full
_refine_ls_number_parameters 309
_refine_ls_number_reflns 6526
_refine_ls_number_restraints 0
_refine_ls_restrained_S_all 1.030
_refine_ls_R_factor_all 0.0214
_refine_ls_R_factor_gt 0.0167
_refine_ls_shift/su_max 0.003
_refine_ls_shift/su_mean 0.000
_refine_ls_structure_factor_coef Fsqd
_refine_ls_weighting_details 'calc w=1/[\s^2^(Fo^2^)+(0.0198P)^2^+0.6167P] where P=(Fo^2^+2Fc^2^)/3'
_refine_ls_weighting_scheme calc
_refine_ls_wR_factor_gt 0.0373
_refine_ls_wR_factor_ref 0.0390
_reflns_number_gt 5781
_reflns_number_total 6526
_reflns_threshold_expression >2sigma(I)
_cod_data_source_file om800323z_si_002.cif
_cod_data_source_block x0271fin
_cod_original_sg_symbol_H-M P-1
_cod_database_code 4071704

loop_
_symmetry_equiv_pos_as_xyz
'x, y, z'
'-x, -y, -z'

loop_
_atom_site_label
_atom_site_type_symbol
_atom_site_fract_x
_atom_site_fract_y
_atom_site_fract_z
_atom_site_U_iso_or_equiv
_atom_site_adp_type
_atom_site_occupancy
_atom_site_symmetry_multiplicity
_atom_site_calc_flag
_atom_site_refinement_flags
Pt1 Pt 0.955025(9) 0.196657(8) 0.288166(7) 0.01290(3) Uani 1 1 d .
Br1 Br 0.94380(3) 0.27849(2) 0.46168(2) 0.02160(5) Uani 1 1 d .
Br2 Br 0.98503(2) 0.10106(2) 0.114752(19) 0.01774(5) Uani 1 1 d .
O1 O 0.42472(18) 0.49479(17) 0.38079(15) 0.0261(4) Uani 1 1 d .
O2 O 0.53604(18) 0.49515(17) 0.13515(16) 0.0279(4) Uani 1 1 d .
N1 N 0.72048(19) 0.18087(17) 0.35785(16) 0.0170(4) Uani 1 1 d .
N2 N 0.4915(2) 0.24675(19) 0.44868(17) 0.0207(4) Uani 1 1 d .
N3 N 0.90371(19) 0.37784(17) 0.21998(16) 0.0146(4) Uani 1 1 d .
N4 N 0.8335(2) 0.49726(18) 0.10198(16) 0.0174(4) Uani 1 1 d .
C1 C 1.1733(2) 0.2199(2) 0.2242(2) 0.0188(5) Uani 1 1 d .
H1A H 1.2186 0.1771 0.2727 0.028 Uiso 1 1 calc R
H1B H 1.1882 0.3076 0.2194 0.028 Uiso 1 1 calc R
H1C H 1.2171 0.1861 0.1502 0.028 Uiso 1 1 calc R
C2 C 1.0008(3) 0.0269(2) 0.3483(2) 0.0196(5) Uani 1 1 d .
H2A H 1.0739 -0.0197 0.2881 0.029 Uiso 1 1 calc R
H2B H 0.9124 -0.0170 0.3787 0.029 Uiso 1 1 calc R
H2C H 1.0380 0.0362 0.4067 0.029 Uiso 1 1 calc R
C3 C 0.6320(2) 0.0939(2) 0.34994(19) 0.0179(5) Uani 1 1 d .
C4 C 0.4871(2) 0.1353(2) 0.4066(2) 0.0203(5) Uani 1 1 d .
C5 C 0.6313(2) 0.2693(2) 0.4163(2) 0.0196(5) Uani 1 1 d .
H5 H 0.6628 0.3415 0.4338 0.024 Uiso 1 1 calc R
C6 C 0.6652(3) -0.0187(2) 0.2996(2) 0.0222(5) Uani 1 1 d .
H6 H 0.7627 -0.0486 0.2610 0.027 Uiso 1 1 calc R
C7 C 0.5508(3) -0.0857(3) 0.3077(2) 0.0285(6) Uani 1 1 d .
H7 H 0.5705 -0.1631 0.2740 0.034 Uiso 1 1 calc R
C8 C 0.4062(3) -0.0421(3) 0.3644(2) 0.0295(6) Uani 1 1 d .
H8 H 0.3305 -0.0905 0.3680 0.035 Uiso 1 1 calc R
C9 C 0.3720(3) 0.0686(3) 0.4147(2) 0.0258(6) Uani 1 1 d .
H9 H 0.2744 0.0983 0.4533 0.031 Uiso 1 1 calc R
C10 C 0.3678(3) 0.3301(2) 0.5108(2) 0.0273(6) Uani 1 1 d .
H10A H 0.3963 0.3798 0.5589 0.033 Uiso 1 1 calc R
H10B H 0.2877 0.2813 0.5591 0.033 Uiso 1 1 calc R
C11 C 0.3155(3) 0.4141(2) 0.4361(2) 0.0289(6) Uani 1 1 d .
H11A H 0.2970 0.3661 0.3817 0.035 Uiso 1 1 calc R
H11B H 0.2243 0.4611 0.4799 0.035 Uiso 1 1 calc R
C12 C 0.3866(3) 0.5848(2) 0.3084(2) 0.0298(6) Uani 1 1 d .
H12A H 0.4519 0.6520 0.2917 0.036 Uiso 1 1 calc R
H12B H 0.2867 0.6202 0.3484 0.036 Uiso 1 1 calc R
C13 C 0.3942(3) 0.5378(3) 0.2030(2) 0.0302(6) Uani 1 1 d .
H13A H 0.3299 0.4698 0.2189 0.036 Uiso 1 1 calc R
H13B H 0.3581 0.6039 0.1623 0.036 Uiso 1 1 calc R
C14 C 0.6186(2) 0.5891(2) 0.0689(2) 0.0230(5) Uani 1 1 d .
H14A H 0.6136 0.6593 0.1146 0.028 Uiso 1 1 calc R
H14B H 0.5819 0.6185 0.0102 0.028 Uiso 1 1 calc R
C15 C 0.7722(2) 0.5337(2) 0.0183(2) 0.0208(5) Uani 1 1 d .
H15A H 0.7741 0.4610 -0.0235 0.025 Uiso 1 1 calc R
H15B H 0.8327 0.5942 -0.0346 0.025 Uiso 1 1 calc R
C16 C 0.8413(2) 0.3840(2) 0.1468(2) 0.0181(5) Uani 1 1 d .
H16 H 0.8054 0.3152 0.1277 0.022 Uiso 1 1 calc R
C17 C 0.8928(2) 0.5732(2) 0.15139(19) 0.0161(5) Uani 1 1 d .
C18 C 0.9373(2) 0.4975(2) 0.22561(19) 0.0145(4) Uani 1 1 d .
C19 C 0.9155(3) 0.6968(2) 0.1339(2) 0.0212(5) Uani 1 1 d .
H19 H 0.8848 0.7464 0.0831 0.025 Uiso 1 1 calc R
C20 C 0.9845(3) 0.7441(2) 0.1936(2) 0.0241(5) Uani 1 1 d .
H20 H 1.0031 0.8284 0.1834 0.029 Uiso 1 1 calc R
C21 C 1.0283(2) 0.6711(2) 0.2693(2) 0.0216(5) Uani 1 1 d .
H21 H 1.0749 0.7075 0.3098 0.026 Uiso 1 1 calc R
C22 C 1.0055(2) 0.5472(2) 0.2867(2) 0.0175(5) Uani 1 1 d .
H22 H 1.0354 0.4982 0.3383 0.021 Uiso 1 1 calc R
Cl1 Cl 0.58275(8) 0.21503(7) 0.09501(7) 0.04197(19) Uani 1 1 d .
Cl2 Cl 0.64306(9) 0.09854(8) -0.11243(7) 0.0472(2) Uani 1 1 d .
C50 C 0.6674(3) 0.0872(3) 0.0150(3) 0.0376(7) Uani 1 1 d .
H50A H 0.6264 0.0117 0.0564 0.045 Uiso 1 1 calc R
H50B H 0.7722 0.0811 0.0011 0.045 Uiso 1 1 calc R

loop_
_atom_site_aniso_label
_atom_site_aniso_U_11
_atom_site_aniso_U_22
_atom_site_aniso_U_33
_atom_site_aniso_U_23
_atom_site_aniso_U_13
_atom_site_aniso_U_12
Pt1 0.01439(4) 0.01091(4) 0.01337(5) 0.00065(3) -0.00544(3) -0.00043(3)
Br1 0.02933(12) 0.02059(12) 0.01629(12) -0.00183(9) -0.00994(10) -0.00177(9)
Br2 0.02307(11) 0.01502(11) 0.01490(12) -0.00163(9) -0.00716(9) 0.00083(8)
O1 0.0237(8) 0.0260(10) 0.0284(10) 0.0010(8) -0.0099(8) -0.0023(7)
O2 0.0215(8) 0.0257(10) 0.0312(11) 0.0022(8) -0.0049(8) 0.0006(7)
N1 0.0160(8) 0.0135(9) 0.0194(11) -0.0004(8) -0.0043(8) -0.0010(7)
N2 0.0178(9) 0.0204(10) 0.0201(11) 0.0031(8) -0.0038(8) -0.0002(8)
N3 0.0170(8) 0.0124(9) 0.0150(10) 0.0006(7) -0.0071(8) -0.0001(7)
N4 0.0186(9) 0.0162(10) 0.0172(10) -0.0007(8) -0.0075(8) 0.0028(7)
C1 0.0140(10) 0.0194(12) 0.0228(13) 0.0014(10) -0.0069(9) -0.0019(8)
C2 0.0247(11) 0.0129(11) 0.0233(13) 0.0028(10) -0.0121(10) -0.0001(9)
C3 0.0194(10) 0.0209(12) 0.0140(12) 0.0033(9) -0.0069(9) -0.0043(9)
C4 0.0197(11) 0.0231(12) 0.0172(12) 0.0063(10) -0.0068(9) -0.0029(9)
C5 0.0192(10) 0.0167(11) 0.0206(13) 0.0015(9) -0.0054(9) -0.0003(9)
C6 0.0251(11) 0.0194(12) 0.0225(13) 0.0013(10) -0.0091(10) -0.0047(9)
C7 0.0390(14) 0.0237(13) 0.0267(15) 0.0033(11) -0.0153(12) -0.0118(11)
C8 0.0310(13) 0.0364(16) 0.0268(15) 0.0086(12) -0.0155(12) -0.0168(12)
C9 0.0201(11) 0.0343(15) 0.0239(14) 0.0095(11) -0.0095(10) -0.0084(10)
C10 0.0199(11) 0.0295(14) 0.0239(14) -0.0005(11) 0.0000(10) 0.0042(10)
C11 0.0197(11) 0.0264(14) 0.0388(17) -0.0046(12) -0.0093(11) 0.0020(10)
C12 0.0305(13) 0.0239(14) 0.0309(16) -0.0004(12) -0.0079(12) 0.0033(11)
C13 0.0182(11) 0.0386(16) 0.0301(16) 0.0003(13) -0.0062(11) 0.0015(11)
C14 0.0202(11) 0.0237(13) 0.0238(14) 0.0036(10) -0.0084(10) 0.0026(9)
C15 0.0221(11) 0.0243(13) 0.0153(12) 0.0023(10) -0.0080(9) 0.0037(9)
C16 0.0178(10) 0.0156(11) 0.0205(13) -0.0007(9) -0.0072(9) 0.0008(8)
C17 0.0156(10) 0.0160(11) 0.0130(11) -0.0002(9) -0.0018(8) 0.0012(8)
C18 0.0134(9) 0.0126(10) 0.0136(11) -0.0008(9) -0.0011(8) 0.0013(8)
C19 0.0236(11) 0.0159(11) 0.0210(13) 0.0040(10) -0.0063(10) 0.0018(9)
C20 0.0253(12) 0.0116(11) 0.0307(15) 0.0013(10) -0.0053(11) -0.0023(9)
C21 0.0214(11) 0.0200(12) 0.0218(13) -0.0039(10) -0.0052(10) -0.0027(9)
C22 0.0184(10) 0.0168(11) 0.0164(12) -0.0015(9) -0.0056(9) 0.0002(8)
Cl1 0.0396(4) 0.0440(4) 0.0517(5) -0.0186(4) -0.0289(4) 0.0145(3)
Cl2 0.0504(4) 0.0531(5) 0.0423(5) -0.0137(4) -0.0227(4) 0.0072(4)
C50 0.0420(16) 0.0288(15) 0.050(2) -0.0082(14) -0.0272(15) 0.0069(12)

loop_
_atom_type_symbol
_atom_type_description
_atom_type_scat_dispersion_real
_atom_type_scat_dispersion_imag
_atom_type_scat_source
Pt Pt -1.7033 8.3905 'International Tables Vol C Tables 4.2.6.8 and 6.1.1.4'
Br Br -0.2901 2.4595 'International Tables Vol C Tables 4.2.6.8 and 6.1.1.4'
Cl Cl 0.1484 0.1585 'International Tables Vol C Tables 4.2.6.8 and 6.1.1.4'
O O 0.0106 0.0060 'International Tables Vol C Tables 4.2.6.8 and 6.1.1.4'
N N 0.0061 0.0033 'International Tables Vol C Tables 4.2.6.8 and 6.1.1.4'
C C 0.0033 0.0016 'International Tables Vol C Tables 4.2.6.8 and 6.1.1.4'
H H 0.0000 0.0000 'International Tables Vol C Tables 4.2.6.8 and 6.1.1.4'

loop_
_geom_angle_atom_site_label_1
_geom_angle_atom_site_label_2
_geom_angle_atom_site_label_3
_geom_angle
C2 Pt1 C1 88.41(9)
C2 Pt1 N1 93.74(8)
C1 Pt1 N1 177.37(8)
C2 Pt1 N3 178.46(9)
C1 Pt1 N3 92.16(8)
N1 Pt1 N3 85.73(7)
C2 Pt1 Br1 87.28(7)
C1 Pt1 Br1 88.10(7)
N1 Pt1 Br1 90.48(5)
N3 Pt1 Br1 94.17(5)
C2 Pt1 Br2 88.44(7)
C1 Pt1 Br2 88.55(7)
N1 Pt1 Br2 93.02(5)
N3 Pt1 Br2 90.14(5)
Br1 Pt1 Br2 174.640(8)
C11 O1 C12 113.60(19)
C14 O2 C13 113.2(2)
C5 N1 C3 105.41(18)
C5 N1 Pt1 120.96(16)
C3 N1 Pt1 133.52(15)
C5 N2 C4 107.27(19)
C5 N2 C10 125.5(2)
C4 N2 C10 127.1(2)
C16 N3 C18 105.36(19)
C16 N3 Pt1 119.68(15)
C18 N3 Pt1 134.48(15)
C16 N4 C17 106.96(19)
C16 N4 C15 126.6(2)
C17 N4 C15 126.4(2)
C6 C3 N1 131.4(2)
C6 C3 C4 119.9(2)
N1 C3 C4 108.7(2)
N2 C4 C9 131.6(2)
N2 C4 C3 105.5(2)
C9 C4 C3 122.8(2)
N1 C5 N2 113.1(2)
C7 C6 C3 117.5(2)
C6 C7 C8 121.6(3)
C9 C8 C7 121.5(2)
C8 C9 C4 116.7(2)
N2 C10 C11 112.2(2)
O1 C11 C10 107.5(2)
O1 C12 C13 115.0(2)
O2 C13 C12 112.7(2)
O2 C14 C15 106.3(2)
N4 C15 C14 112.0(2)
N3 C16 N4 113.3(2)
N4 C17 C19 131.1(2)
N4 C17 C18 105.86(19)
C19 C17 C18 123.0(2)
C22 C18 N3 131.8(2)
C22 C18 C17 119.7(2)
N3 C18 C17 108.5(2)
C20 C19 C17 116.6(2)
C19 C20 C21 121.6(2)
C22 C21 C20 121.7(2)
C21 C22 C18 117.4(2)
Cl1 C50 Cl2 111.00(16)

loop_
_geom_bond_atom_site_label_1
_geom_bond_atom_site_label_2
_geom_bond_distance
Pt1 C2 2.048(2)
Pt1 C1 2.056(2)
Pt1 N1 2.1917(18)
Pt1 N3 2.2153(18)
Pt1 Br1 2.4491(3)
Pt1 Br2 2.4590(3)
O1 C11 1.413(3)
O1 C12 1.444(3)
O2 C14 1.412(3)
O2 C13 1.413(3)
N1 C5 1.318(3)
N1 C3 1.393(3)
N2 C5 1.342(3)
N2 C4 1.383(3)
N2 C10 1.466(3)
N3 C16 1.318(3)
N3 C18 1.397(3)
N4 C16 1.344(3)
N4 C17 1.383(3)
N4 C15 1.458(3)
C3 C6 1.389(3)
C3 C4 1.401(3)
C4 C9 1.388(3)
C6 C7 1.384(3)
C7 C8 1.406(4)
C8 C9 1.370(4)
C10 C11 1.498(4)
C12 C13 1.472(4)
C14 C15 1.508(3)
C17 C19 1.384(3)
C17 C18 1.403(3)
C18 C22 1.391(3)
C19 C20 1.370(4)
C20 C21 1.400(4)
C21 C22 1.387(3)
Cl1 C50 1.752(3)
Cl2 C50 1.764(3)
